data_2233065
loop_
_publ_author_name
'Zhang, Fan'

_publ_section_title
;
 <i>catena</i>-Poly[(dichloridozinc)-\m-bis(pyridin-3-yl)methanone-\k^2^<i>N</i>:<i>N</i>']
;
_journal_coeditor_code ZS2159
_journal_issue 12
_journal_name_full 'Acta Crystallographica Section E'
_journal_page_first m1764
_journal_paper_doi 10.1107/S160053681104671X
_journal_volume 67
_journal_year 2011
_chemical_formula_iupac '[Zn Cl2 (C11 H8 N2 O)]'
_chemical_formula_moiety 'C11 H8 Cl2 N2 O Zn'
_chemical_formula_sum 'C11 H8 Cl2 N2 O Zn'
_chemical_formula_weight 320.46
_chemical_name_systematic
;
<i>catena</i>-Poly[(dichloridozinc)-\m-bis(pyridin-3-yl)methanone-
\k^2^<i>N</i>:<i>N</i>']
;
_space_group_IT_number 15
_symmetry_cell_setting monoclinic
_symmetry_space_group_name_Hall '-C 2yc'
_symmetry_space_group_name_H-M 'C 1 2/c 1'
_atom_sites_solution_hydrogens geom
_atom_sites_solution_primary direct
_atom_sites_solution_secondary difmap
_audit_creation_method SHELXL97
_cell_angle_alpha 90.00
_cell_angle_beta 93.878(4)
_cell_angle_gamma 90.00
_cell_formula_units_Z 4
_cell_length_a 9.9266(7)
_cell_length_b 15.5724(10)
_cell_length_c 7.8963(6)
_cell_measurement_reflns_used 254
_cell_measurement_temperature 296(2)
_cell_measurement_theta_max 25.01
_cell_measurement_theta_min 2.62
_cell_volume 1217.82(15)
_computing_cell_refinement '<i>APEX2</i> and <i>SAINT</i> (Bruker, 2007)'
_computing_data_collection '<i>APEX2</i> (Bruker, 2007)'
_computing_data_reduction '<i>SAINT</i> (Bruker, 2007)'
_computing_molecular_graphics '<i>SHELXTL</i> (Sheldrick, 2008)'
_computing_publication_material
;
<i>SHELXTL</i> (Sheldrick, 2008) and <i>PLATON</i> (Spek, 2009)
;
_computing_structure_refinement '<i>SHELXL97</i> (Sheldrick, 2008)'
_computing_structure_solution '<i>SHELXS97</i> (Sheldrick, 2008)'
_diffrn_ambient_temperature 296(2)
_diffrn_measured_fraction_theta_full 0.997
_diffrn_measured_fraction_theta_max 0.997
_diffrn_measurement_device_type 'Bruker APEXII CCD area-detector'
_diffrn_measurement_method '\w scans'
_diffrn_radiation_monochromator graphite
_diffrn_radiation_source 'fine-focus sealed tube'
_diffrn_radiation_type MoK\a
_diffrn_radiation_wavelength 0.71073
_diffrn_reflns_av_R_equivalents 0.0134
_diffrn_reflns_av_sigmaI/netI 0.0126
_diffrn_reflns_limit_h_max 11
_diffrn_reflns_limit_h_min -11
_diffrn_reflns_limit_k_max 18
_diffrn_reflns_limit_k_min -16
_diffrn_reflns_limit_l_max 9
_diffrn_reflns_limit_l_min -9
_diffrn_reflns_number 3481
_diffrn_reflns_theta_full 25.01
_diffrn_reflns_theta_max 25.01
_diffrn_reflns_theta_min 2.62
_diffrn_standards_number 0
_exptl_absorpt_coefficient_mu 2.437
_exptl_absorpt_correction_T_max 1.000
_exptl_absorpt_correction_T_min 0.913
_exptl_absorpt_correction_type multi-scan
_exptl_absorpt_process_details '(SADABS; Bruker, 2007)'
_exptl_crystal_colour colorless
_exptl_crystal_density_diffrn 1.748
_exptl_crystal_density_method 'not measured'
_exptl_crystal_description block
_exptl_crystal_F_000 640
_exptl_crystal_size_max 0.40
_exptl_crystal_size_mid 0.32
_exptl_crystal_size_min 0.22
_refine_diff_density_max 0.185
_refine_diff_density_min -0.320
_refine_ls_extinction_method none
_refine_ls_goodness_of_fit_ref 1.113
_refine_ls_hydrogen_treatment constr
_refine_ls_matrix_type full
_refine_ls_number_parameters 79
_refine_ls_number_reflns 1076
_refine_ls_number_restraints 0
_refine_ls_restrained_S_all 1.113
_refine_ls_R_factor_all 0.0205
_refine_ls_R_factor_gt 0.0197
_refine_ls_shift/su_max 0.000
_refine_ls_shift/su_mean 0.000
_refine_ls_structure_factor_coef Fsqd
_refine_ls_weighting_details 'calc w=1/[\s^2^(Fo^2^)+(0.0332P)^2^+0.7286P] P=(Fo^2^+2Fc^2^)/3'
_refine_ls_weighting_scheme calc
_refine_ls_wR_factor_gt 0.0549
_refine_ls_wR_factor_ref 0.0554
_reflns_number_gt 1041
_reflns_number_total 1076
_reflns_threshold_expression I>2\s(I)
_cod_data_source_file zs2159.cif
_cod_data_source_block I
_cod_original_sg_symbol_H-M 'C 2/c'
_cod_database_code 2233065
_cod_database_fobs_code 2233065

loop_
_symmetry_equiv_pos_as_xyz
'x, y, z'
'-x, y, -z+1/2'
'x+1/2, y+1/2, z'
'-x+1/2, y+1/2, -z+1/2'
'-x, -y, -z'
'x, -y, z-1/2'
'-x+1/2, -y+1/2, -z'
'x+1/2, -y+1/2, z-1/2'

loop_
_atom_site_type_symbol
_atom_site_label
_atom_site_fract_x
_atom_site_fract_y
_atom_site_fract_z
_atom_site_U_iso_or_equiv
_atom_site_adp_type
_atom_site_calc_flag
_atom_site_refinement_flags
_atom_site_occupancy
_atom_site_symmetry_multiplicity
Zn Zn1 0.5000 0.296457(17) 0.7500 0.03157(13) Uani d S 1 2
Cl Cl1 0.35267(5) 0.36506(3) 0.57611(6) 0.04896(16) Uani d . 1 1
N N1 0.59607(15) 0.20836(9) 0.60337(18) 0.0307(3) Uani d . 1 1
C C2 0.77431(19) 0.10656(14) 0.5838(3) 0.0444(5) Uani d . 1 1
H H2A 0.8584 0.0862 0.6246 0.053 Uiso calc R 1 1
C C1 0.71626(19) 0.17586(13) 0.6597(2) 0.0380(4) Uani d . 1 1
H H1A 0.7621 0.2011 0.7535 0.046 Uiso calc R 1 1
C C3 0.7061(2) 0.06820(13) 0.4475(2) 0.0411(5) Uani d . 1 1
H H3A 0.7422 0.0203 0.3966 0.049 Uiso calc R 1 1
C C4 0.58196(18) 0.10157(11) 0.3857(2) 0.0311(4) Uani d . 1 1
C C5 0.53146(17) 0.17218(11) 0.4663(2) 0.0299(4) Uani d . 1 1
H H5A 0.4497 0.1955 0.4242 0.036 Uiso calc R 1 1
C C6 0.5000 0.05441(16) 0.2500 0.0340(5) Uani d S 1 2
O O1 0.5000 -0.02376(12) 0.2500 0.0499(5) Uani d S 1 2

loop_
_atom_site_aniso_label
_atom_site_aniso_U_11
_atom_site_aniso_U_22
_atom_site_aniso_U_33
_atom_site_aniso_U_12
_atom_site_aniso_U_13
_atom_site_aniso_U_23
Zn1 0.0417(2) 0.02859(19) 0.02354(17) 0.000 -0.00413(12) 0.000
Cl1 0.0606(3) 0.0468(3) 0.0376(3) 0.0161(2) -0.0108(2) 0.0043(2)
N1 0.0368(8) 0.0304(8) 0.0245(7) -0.0003(6) -0.0006(6) 0.0026(5)
C2 0.0372(10) 0.0514(12) 0.0442(11) 0.0107(9) 0.0001(8) 0.0125(9)
C1 0.0397(10) 0.0429(10) 0.0307(9) -0.0023(8) -0.0033(8) 0.0076(8)
C3 0.0505(11) 0.0366(10) 0.0373(10) 0.0142(8) 0.0112(8) 0.0071(8)
C4 0.0428(10) 0.0275(9) 0.0236(8) 0.0026(7) 0.0057(7) 0.0056(6)
C5 0.0349(9) 0.0288(9) 0.0257(8) 0.0025(7) 0.0001(7) 0.0037(7)
C6 0.0494(14) 0.0271(13) 0.0268(12) 0.000 0.0121(10) 0.000
O1 0.0798(15) 0.0254(10) 0.0452(11) 0.000 0.0094(10) 0.000

loop_
_atom_type_symbol
_atom_type_description
_atom_type_scat_dispersion_real
_atom_type_scat_dispersion_imag
_atom_type_scat_source
C C 0.0033 0.0016 'International Tables Vol C Tables 4.2.6.8 and 6.1.1.4'
H H 0.0000 0.0000 'International Tables Vol C Tables 4.2.6.8 and 6.1.1.4'
N N 0.0061 0.0033 'International Tables Vol C Tables 4.2.6.8 and 6.1.1.4'
O O 0.0106 0.0060 'International Tables Vol C Tables 4.2.6.8 and 6.1.1.4'
Cl Cl 0.1484 0.1585 'International Tables Vol C Tables 4.2.6.8 and 6.1.1.4'
Zn Zn 0.2839 1.4301 'International Tables Vol C Tables 4.2.6.8 and 6.1.1.4'

loop_
_geom_angle_atom_site_label_1
_geom_angle_atom_site_label_2
_geom_angle_atom_site_label_3
_geom_angle_site_symmetry_1
_geom_angle_site_symmetry_3
_geom_angle
N1 Zn1 N1 2_656 . 96.94(8)
N1 Zn1 Cl1 2_656 2_656 106.45(4)
N1 Zn1 Cl1 . 2_656 110.92(4)
N1 Zn1 Cl1 2_656 . 110.92(4)
N1 Zn1 Cl1 . . 106.45(4)
Cl1 Zn1 Cl1 2_656 . 122.25(3)
C5 N1 C1 . . 118.25(15)
C5 N1 Zn1 . . 121.04(12)
C1 N1 Zn1 . . 119.81(12)
C3 C2 C1 . . 118.92(17)
C3 C2 H2A . . 120.5
C1 C2 H2A . . 120.5
N1 C1 C2 . . 122.60(17)
N1 C1 H1A . . 118.7
C2 C1 H1A . . 118.7
C2 C3 C4 . . 119.40(18)
C2 C3 H3A . . 120.3
C4 C3 H3A . . 120.3
C5 C4 C3 . . 118.33(17)
C5 C4 C6 . . 121.66(15)
C3 C4 C6 . . 119.56(16)
N1 C5 C4 . . 122.45(16)
N1 C5 H5A . . 118.8
C4 C5 H5A . . 118.8
O1 C6 C4 . . 119.45(10)
O1 C6 C4 . 2_655 119.45(10)
C4 C6 C4 . 2_655 121.1(2)

loop_
_geom_bond_atom_site_label_1
_geom_bond_atom_site_label_2
_geom_bond_site_symmetry_2
_geom_bond_distance
Zn1 N1 2_656 2.0692(15)
Zn1 N1 . 2.0692(15)
Zn1 Cl1 2_656 2.2123(5)
Zn1 Cl1 . 2.2123(5)
N1 C5 . 1.344(2)
N1 C1 . 1.344(2)
C2 C3 . 1.369(3)
C2 C1 . 1.379(3)
C2 H2A . 0.9300
C1 H1A . 0.9300
C3 C4 . 1.395(3)
C3 H3A . 0.9300
C4 C5 . 1.382(2)
C4 C6 . 1.494(2)
C5 H5A . 0.9300
C6 O1 . 1.217(3)
C6 C4 2_655 1.494(2)

loop_
_geom_torsion_atom_site_label_1
_geom_torsion_atom_site_label_2
_geom_torsion_atom_site_label_3
_geom_torsion_atom_site_label_4
_geom_torsion_site_symmetry_1
_geom_torsion_site_symmetry_4
_geom_torsion
N1 Zn1 N1 C5 2_656 . 83.07(13)
Cl1 Zn1 N1 C5 2_656 . -166.32(11)
Cl1 Zn1 N1 C5 . . -31.20(13)
N1 Zn1 N1 C1 2_656 . -85.85(13)
Cl1 Zn1 N1 C1 2_656 . 24.76(14)
Cl1 Zn1 N1 C1 . . 159.88(12)
C5 N1 C1 C2 . . -0.9(3)
Zn1 N1 C1 C2 . . 168.33(14)
C3 C2 C1 N1 . . -1.2(3)
C1 C2 C3 C4 . . 1.9(3)
C2 C3 C4 C5 . . -0.7(3)
C2 C3 C4 C6 . . -173.16(16)
C1 N1 C5 C4 . . 2.2(2)
Zn1 N1 C5 C4 . . -166.90(12)
C3 C4 C5 N1 . . -1.4(2)
C6 C4 C5 N1 . . 170.88(15)
C5 C4 C6 O1 . . -136.51(12)
C3 C4 C6 O1 . . 35.68(17)
C5 C4 C6 C4 . 2_655 43.49(12)
C3 C4 C6 C4 . 2_655 -144.32(17)
